data_4323209
loop_
_publ_author_name
'Shin Takemoto'
'Shigeki Kuwata'
'Yoshiaki Nishibayashi'
'Masanobu Hidai'

_publ_contact_author
;
    Masanobu Hidai
 Department of Chemistry and Biotechnology
 Graduate School of Engineering
 The University of Tokyo
 Hongo, Bunkyo-ku, Tokyo 113-8656
 Japan
;
_publ_contact_author_email ' hidai@chembio.t.u-tokyo.ac.jp '
_publ_contact_author_fax ' 81-3-5800-6945 '
_publ_contact_author_phone ' 81-3-5800-6945 '
_publ_section_title
;
 Synthesis of Heterobimetallic Fe-M (M = Ni, Pd, Pt) Complexes Containing
 the 1,1'-Ferrocenedithiolato Ligand and Their Conversion to Trinuclear
 Complexes
;
_journal_name_full 'Inorganic Chemistry'
_journal_page_first 6428
_journal_page_last 6434
_journal_paper_doi 10.1021/ic9806129
_journal_volume 37
_journal_year 1998
_chemical_formula_sum 'C37 H34 Cl2 Fe Ni P2 S2'
_space_group_IT_number 19
_symmetry_cell_setting orthorhombic
_symmetry_Int_Tables_number 19
_symmetry_space_group_name_Hall 'P 2ac 2ab'
_symmetry_space_group_name_H-M 'P 21 21 21'
_audit_creation_date 'Sun May 24 19:15:06 1998'
_audit_creation_method 'from TEXRAY.INF file'
_cell_angle_alpha 90
_cell_angle_beta 90
_cell_angle_gamma 90
_cell_formula_units_Z 4.00
_cell_length_a 13.761(6)
_cell_length_b 27.019(6)
_cell_length_c 9.475(6)
_cell_measurement_reflns_used 25
_cell_measurement_temperature 23.0
_cell_measurement_theta_max 39.52
_cell_measurement_theta_min 37.19
_cell_volume 3523(3)
_computing_cell_refinement 'MSC/AFC Diffractometer Control'
_computing_data_collection 'MSC/AFC Diffractometer Control'
_computing_data_reduction 'teXsan: PROCESS (MSC)'
_computing_publication_material 'teXsan: FINISH (MSC)'
_computing_structure_refinement 'teXsan: LS (MSC)'
_computing_structure_solution 'DIRDIF92 (PATTY)'
_diffrn_ambient_temperature 23.0
_diffrn_measurement_device AFC7R
_diffrn_measurement_method 'omega/2-theta scans'
_diffrn_orient_matrix_UB_11 0.03244
_diffrn_orient_matrix_UB_12 0.03310
_diffrn_orient_matrix_UB_13 0.00274
_diffrn_orient_matrix_UB_21 -0.06492
_diffrn_orient_matrix_UB_22 0.01655
_diffrn_orient_matrix_UB_23 -0.00458
_diffrn_orient_matrix_UB_31 -0.00367
_diffrn_orient_matrix_UB_32 -0.00014
_diffrn_orient_matrix_UB_33 0.10540
_diffrn_radiation_monochromator graphite
_diffrn_radiation_source 'X-ray tube'
_diffrn_radiation_type MoKalpha
_diffrn_radiation_wavelength 0.7107
_diffrn_reflns_av_R_equivalents 0.00
_diffrn_reflns_limit_h_max 16
_diffrn_reflns_limit_h_min 0
_diffrn_reflns_limit_k_max 32
_diffrn_reflns_limit_k_min 0
_diffrn_reflns_limit_l_max 0
_diffrn_reflns_limit_l_min 0
_diffrn_reflns_number 3699
_diffrn_reflns_theta_max 27.4810
_diffrn_standards_decay_% -0.03
_diffrn_standards_interval_count 150
_diffrn_standards_number 3
_exptl_absorpt_coefficient_mu_cm 13.095
_exptl_absorpt_correction_T_max 1.000
_exptl_absorpt_correction_T_min 0.747
_exptl_absorpt_correction_type psi-scan
_exptl_crystal_colour 'dark violet'
_exptl_crystal_density_diffrn 1.580
_exptl_crystal_description prismatic
_exptl_crystal_F_000 1696.00
_exptl_crystal_size_max 0.800
_exptl_crystal_size_mid 0.500
_exptl_crystal_size_min 0.100
_refine_diff_density_max -0.51760
_refine_diff_density_min 0.48380
_refine_ls_extinction_coef 0.84119
_refine_ls_extinction_method Zachariasen_type_2_Gaussian_isotropic
_refine_ls_goodness_of_fit_obs 1.920
_refine_ls_matrix_type full
_refine_ls_number_parameters 407
_refine_ls_number_reflns 3013
_refine_ls_number_restraints 0
_refine_ls_R_factor_obs 0.0300
_refine_ls_shift/esd_max 0.0220
_refine_ls_structure_factor_coef F
_refine_ls_weighting_scheme sigma
_refine_ls_wR_factor_obs 0.0220
_cod_data_source_file ic9806129_3.cif
_cod_data_source_block '[Pd(S2fc)(dppe)(BH2Cl2)'
_cod_original_cell_volume 3523(2)
_cod_original_sg_symbol_H-M 'P 21 21 21 '
_cod_original_formula_sum 'C37 H34 P2 S2 Cl2 Fe Ni'
_cod_database_code 4323209

loop_
_symmetry_equiv_pos_as_xyz
'   +x,   +y,   +z'
'1/2-x,   -y,1/2+z'
'1/2+x,1/2-y,   -z'
'   -x,1/2+y,1/2-z'

loop_
_atom_site_aniso_label
_atom_site_aniso_U_11
_atom_site_aniso_U_22
_atom_site_aniso_U_33
_atom_site_aniso_U_12
_atom_site_aniso_U_13
_atom_site_aniso_U_23
Pd1 0.0329(2) 0.0314(2) 0.0615(3) 0.0006(2) -0.0023(3) 0.0028(2)
Fe1 0.0361(5) 0.0453(5) 0.0663(6) 0.0006(4) -0.0016(6) -0.0014(5)
Cl1 0.170(3) 0.102(2) 0.168(3) -0.038(2) -0.063(2) 0.030(2)
Cl2 0.171(3) 0.130(2) 0.098(2) -0.069(2) 0.009(2) -0.011(2)
S1 0.050(1) 0.0449(9) 0.125(2) -0.0046(8) -0.030(1) 0.025(1)
S2 0.045(1) 0.0391(8) 0.063(1) -0.0035(7) -0.0095(9) 0.0076(8)
P1 0.0364(8) 0.0376(8) 0.062(1) 0.0000(8) -0.0046(9) 0.0005(9)
P2 0.0411(9) 0.0332(8) 0.063(1) -0.0006(7) -0.0010(9) 0.0018(8)
C1 0.032(3) 0.050(3) 0.063(4) 0.008(3) -0.002(4) 0.004(3)
C2 0.044(4) 0.062(4) 0.071(5) 0.009(3) -0.007(4) 0.005(4)
C3 0.039(4) 0.071(5) 0.097(7) -0.003(4) -0.018(5) -0.003(5)
C4 0.039(4) 0.076(5) 0.112(8) -0.010(4) 0.019(5) 0.013(6)
C5 0.060(5) 0.064(4) 0.066(5) 0.013(4) 0.015(5) 0.002(4)
C6 0.038(3) 0.038(3) 0.060(5) 0.004(3) 0.000(4) 0.006(3)
C7 0.056(4) 0.040(3) 0.082(5) -0.007(3) -0.006(5) 0.003(4)
C8 0.073(5) 0.038(4) 0.116(7) -0.002(3) -0.028(6) -0.009(4)
C9 0.071(5) 0.067(5) 0.083(6) 0.019(4) -0.016(6) -0.028(5)
C10 0.043(4) 0.067(4) 0.068(5) 0.018(4) 0.013(4) 0.000(4)
C11 0.046(4) 0.044(3) 0.093(6) -0.004(3) -0.014(4) -0.003(4)
C12 0.054(4) 0.039(3) 0.097(6) -0.013(3) -0.022(5) 0.009(4)
C13 0.034(3) 0.043(3) 0.056(4) 0.000(3) -0.005(3) -0.002(3)
C14 0.056(5) 0.066(4) 0.058(5) 0.016(4) 0.005(4) 0.000(4)
C15 0.053(5) 0.087(5) 0.090(7) 0.024(4) 0.008(5) 0.026(5)
C16 0.053(5) 0.122(7) 0.064(5) 0.007(5) 0.002(4) 0.019(5)
C17 0.077(6) 0.104(6) 0.067(6) 0.019(5) 0.012(5) -0.017(5)
C18 0.062(5) 0.060(4) 0.081(5) 0.018(4) 0.008(5) 0.001(5)
C19 0.037(4) 0.055(4) 0.066(5) 0.007(3) -0.002(4) 0.015(4)
C20 0.048(5) 0.107(6) 0.080(6) 0.013(4) -0.006(4) -0.030(5)
C21 0.071(5) 0.136(7) 0.079(6) 0.026(6) 0.002(6) -0.036(5)
C22 0.056(5) 0.128(7) 0.071(6) 0.032(5) 0.022(5) 0.006(6)
C23 0.036(4) 0.091(6) 0.142(9) 0.009(4) 0.015(6) 0.017(6)
C24 0.044(4) 0.064(4) 0.122(8) -0.002(3) 0.001(5) 0.000(5)
C25 0.048(4) 0.037(3) 0.054(4) -0.006(3) 0.005(4) -0.004(3)
C26 0.104(7) 0.131(7) 0.069(6) -0.063(6) -0.016(6) 0.010(6)
C27 0.119(8) 0.138(8) 0.077(7) -0.080(7) 0.003(6) 0.020(6)
C28 0.097(6) 0.068(5) 0.067(5) -0.010(4) 0.011(6) -0.002(5)
C29 0.070(6) 0.072(5) 0.079(6) 0.001(4) -0.001(5) 0.013(4)
C30 0.053(5) 0.062(4) 0.089(6) -0.011(4) -0.002(4) 0.021(4)
C31 0.058(4) 0.042(3) 0.047(4) 0.008(3) 0.001(4) 0.007(3)
C32 0.106(6) 0.038(3) 0.085(5) 0.010(4) 0.021(5) -0.001(3)
C33 0.159(9) 0.046(4) 0.097(7) 0.019(6) 0.021(7) -0.005(5)
C34 0.131(8) 0.075(6) 0.096(7) 0.049(7) 0.015(6) -0.017(6)
C35 0.076(6) 0.107(6) 0.108(7) 0.022(5) 0.018(5) -0.022(6)
C36 0.070(5) 0.060(4) 0.096(6) 0.008(4) 0.009(5) -0.016(5)
C37 0.105(7) 0.131(7) 0.133(9) -0.029(6) 0.028(7) -0.023(7)

loop_
_atom_site_label
_atom_site_fract_x
_atom_site_fract_y
_atom_site_fract_z
_atom_site_U_iso_or_equiv
_atom_site_thermal_displace_type
_atom_site_calc_flag
_atom_site_calc_attached_atom
Pd1 0.10266(3) 0.14870(1) 0.12479(5) 0.0419 Uij ? ?
Fe1 -0.10744(6) 0.04024(3) 0.00537(10) 0.0492 Uij ? ?
Cl1 0.9150(2) 0.16227(8) 0.5497(3) 0.1468 Uij ? ?
Cl2 0.8427(2) 0.06358(9) 0.5179(3) 0.1327 Uij ? ?
S1 -0.0438(1) 0.16093(6) -0.0021(2) 0.0731 Uij ? ?
S2 0.0808(1) 0.06866(5) 0.2182(2) 0.0490 Uij ? ?
P1 0.2447(1) 0.14478(6) 0.2465(2) 0.0455 Uij ? ?
P2 0.1494(1) 0.22852(5) 0.0686(2) 0.0458 Uij ? ?
C1 -0.1314(4) 0.1139(2) 0.0105(7) 0.0482 Uij ? ?
C2 -0.1797(5) 0.0926(2) -0.1079(8) 0.0591 Uij ? ?
C3 -0.2457(5) 0.0571(3) -0.0577(9) 0.0687 Uij ? ?
C4 -0.2396(5) 0.0553(3) 0.0927(10) 0.0756 Uij ? ?
C5 -0.1700(5) 0.0910(2) 0.1344(8) 0.0633 Uij ? ?
C6 0.0267(4) 0.0313(2) 0.0913(7) 0.0454 Uij ? ?
C7 -0.0348(4) -0.0104(2) 0.1235(8) 0.0591 Uij ? ?
C8 -0.0644(5) -0.0312(2) -0.0068(9) 0.0756 Uij ? ?
C9 -0.0247(5) -0.0043(2) -0.1195(9) 0.0740 Uij ? ?
C10 0.0315(5) 0.0342(2) -0.0580(8) 0.0593 Uij ? ?
C11 0.2869(4) 0.2087(2) 0.2691(8) 0.0607 Uij ? ?
C12 0.2769(4) 0.2350(2) 0.1272(8) 0.0632 Uij ? ?
C13 0.2427(4) 0.1199(2) 0.4213(6) 0.0443 Uij ? ?
C14 0.2869(5) 0.0760(2) 0.4574(7) 0.0603 Uij ? ?
C15 0.2817(5) 0.0581(3) 0.5931(9) 0.0768 Uij ? ?
C16 0.2319(5) 0.0823(3) 0.6959(8) 0.0796 Uij ? ?
C17 0.1857(6) 0.1255(3) 0.6629(8) 0.0828 Uij ? ?
C18 0.1917(5) 0.1435(2) 0.5273(8) 0.0680 Uij ? ?
C19 0.3425(4) 0.1128(2) 0.1540(8) 0.0528 Uij ? ?
C20 0.3222(5) 0.0747(3) 0.0687(8) 0.0785 Uij ? ?
C21 0.3957(6) 0.0485(3) -0.0008(8) 0.0952 Uij ? ?
C22 0.4904(6) 0.0625(3) 0.0193(9) 0.0853 Uij ? ?
C23 0.5131(5) 0.1003(3) 0.105(1) 0.0898 Uij ? ?
C24 0.4398(5) 0.1252(2) 0.1750(9) 0.0764 Uij ? ?
C25 0.1503(4) 0.2527(2) -0.1099(7) 0.0462 Uij ? ?
C26 0.2260(6) 0.2817(3) -0.1567(8) 0.1012 Uij ? ?
C27 0.2251(7) 0.3015(3) -0.2931(9) 0.1113 Uij ? ?
C28 0.1521(6) 0.2927(2) -0.3828(8) 0.0775 Uij ? ?
C29 0.0777(5) 0.2645(2) -0.3384(8) 0.0736 Uij ? ?
C30 0.0764(5) 0.2450(2) -0.2023(8) 0.0680 Uij ? ?
C31 0.0845(5) 0.2746(2) 0.1717(6) 0.0490 Uij ? ?
C32 0.1185(6) 0.3224(2) 0.1820(7) 0.0765 Uij ? ?
C33 0.0702(7) 0.3566(3) 0.2588(9) 0.1005 Uij ? ?
C34 -0.0150(7) 0.3457(3) 0.3233(9) 0.1007 Uij ? ?
C35 -0.0507(6) 0.2990(3) 0.3141(9) 0.0971 Uij ? ?
C36 -0.0007(5) 0.2633(2) 0.2385(9) 0.0754 Uij ? ?
C37 0.9444(6) 0.1004(3) 0.5449(10) 0.1228 Uij ? ?
H1 -0.1690 0.1009 -0.2041 0.0690 Uij ? ?
H2 -0.2877 0.0376 -0.1145 0.0834 Uij ? ?
H3 -0.2755 0.0341 0.1534 0.0913 Uij ? ?
H4 -0.1519 0.0984 0.2288 0.0792 Uij ? ?
H5 -0.0523 -0.0218 0.2149 0.0725 Uij ? ?
H6 -0.1053 -0.0593 -0.0167 0.0800 Uij ? ?
H7 -0.0336 -0.0106 -0.2172 0.0882 Uij ? ?
H8 0.0671 0.0583 -0.1095 0.0705 Uij ? ?
H9 0.2485 0.2250 0.3381 0.0706 Uij ? ?
H10 0.3531 0.2088 0.2980 0.0706 Uij ? ?
H11 0.3192 0.2203 0.0599 0.0711 Uij ? ?
H12 0.2928 0.2690 0.1373 0.0711 Uij ? ?
H13 0.3214 0.0579 0.3877 0.0689 Uij ? ?
H14 0.3137 0.0280 0.6155 0.0897 Uij ? ?
H15 0.2293 0.0693 0.7892 0.0937 Uij ? ?
H16 0.1500 0.1430 0.7327 0.0883 Uij ? ?
H17 0.1592 0.1736 0.5057 0.0834 Uij ? ?
H18 0.2564 0.0653 0.0547 0.0878 Uij ? ?
H19 0.3802 0.0214 -0.0605 0.1072 Uij ? ?
H20 0.5407 0.0452 -0.0286 0.1100 Uij ? ?
H21 0.5790 0.1097 0.1171 0.1056 Uij ? ?
H22 0.4559 0.1512 0.2385 0.0828 Uij ? ?
H23 0.2793 0.2882 -0.0959 0.1128 Uij ? ?
H24 0.2777 0.3219 -0.3227 0.1182 Uij ? ?
H25 0.1528 0.3059 -0.4757 0.0952 Uij ? ?
H26 0.0253 0.2577 -0.4007 0.0792 Uij ? ?
H27 0.0222 0.2258 -0.1732 0.0755 Uij ? ?
H28 0.1769 0.3313 0.1352 0.0906 Uij ? ?
H29 0.0963 0.3890 0.2672 0.1094 Uij ? ?
H30 -0.0492 0.3704 0.3745 0.1080 Uij ? ?
H31 -0.1100 0.2908 0.3597 0.1167 Uij ? ?
H32 -0.0259 0.2306 0.2331 0.0900 Uij ? ?
H33 0.9891 0.0949 0.4701 0.1574 Uij ? ?
H34 0.9737 0.0914 0.6319 0.1477 Uij ? ?

loop_
_atom_type_symbol
_atom_type_oxidation_number
_atom_type_number_in_cell
_atom_type_scat_dispersion_real
_atom_type_scat_dispersion_imag
_atom_type_scat_source
C 0 148 0.003 0.002 'International Tables'
H 0 136 0.000 0.000 'International Tables'
S 0 8 0.125 0.123 'International Tables'
Fe 0 4 0.346 0.844 'International Tables'
Pd 0 4 -0.999 1.007 'International Tables'
P 0 8 0.102 0.094 'International Tables'
Cl 0 8 0.148 0.159 'International Tables'

loop_
_geom_angle_atom_site_label_1
_geom_angle_atom_site_label_2
_geom_angle_atom_site_label_3
_geom_angle
_geom_angle_site_symmetry_1
_geom_angle_site_symmetry_2
_geom_angle_site_symmetry_3
_geom_angle_publ_flag
S(1) Pd(1) S(2) 102.11(5) ? ? ? yes
S(1) Pd(1) P(1) 174.66(6) ? ? ? yes
S(1) Pd(1) P(2) 89.43(6) ? ? ? yes
S(2) Pd(1) P(1) 82.89(5) ? ? ? yes
S(2) Pd(1) P(2) 167.95(6) ? ? ? yes
P(1) Pd(1) P(2) 85.47(6) ? ? ? yes
C(1) Fe(1) C(2) 41.2(2) ? ? ? yes
C(1) Fe(1) C(3) 68.6(2) ? ? ? yes
C(1) Fe(1) C(4) 69.4(2) ? ? ? yes
C(1) Fe(1) C(5) 41.4(2) ? ? ? yes
C(1) Fe(1) C(6) 104.8(2) ? ? ? yes
C(1) Fe(1) C(7) 137.0(3) ? ? ? yes
C(1) Fe(1) C(8) 172.1(3) ? ? ? yes
C(1) Fe(1) C(9) 133.5(3) ? ? ? yes
C(1) Fe(1) C(10) 104.0(2) ? ? ? yes
C(2) Fe(1) C(3) 40.2(2) ? ? ? yes
C(2) Fe(1) C(4) 68.9(3) ? ? ? yes
C(2) Fe(1) C(5) 68.9(3) ? ? ? yes
C(2) Fe(1) C(6) 137.5(2) ? ? ? yes
C(2) Fe(1) C(7) 178.1(3) ? ? ? yes
C(2) Fe(1) C(8) 140.9(3) ? ? ? yes
C(2) Fe(1) C(9) 112.2(3) ? ? ? yes
C(2) Fe(1) C(10) 111.3(3) ? ? ? yes
C(3) Fe(1) C(4) 41.0(3) ? ? ? yes
C(3) Fe(1) C(5) 68.3(3) ? ? ? yes
C(3) Fe(1) C(6) 171.3(3) ? ? ? yes
C(3) Fe(1) C(7) 140.3(3) ? ? ? yes
C(3) Fe(1) C(8) 117.9(3) ? ? ? yes
C(3) Fe(1) C(9) 118.8(3) ? ? ? yes
C(3) Fe(1) C(10) 144.6(3) ? ? ? yes
C(4) Fe(1) C(5) 40.7(3) ? ? ? yes
C(4) Fe(1) C(6) 132.1(3) ? ? ? yes
C(4) Fe(1) C(7) 110.4(3) ? ? ? yes
C(4) Fe(1) C(8) 118.4(3) ? ? ? yes
C(4) Fe(1) C(9) 148.5(3) ? ? ? yes
C(4) Fe(1) C(10) 170.2(3) ? ? ? yes
C(5) Fe(1) C(6) 102.9(3) ? ? ? yes
C(5) Fe(1) C(7) 109.4(3) ? ? ? yes
C(5) Fe(1) C(8) 143.5(3) ? ? ? yes
C(5) Fe(1) C(9) 170.8(3) ? ? ? yes
C(5) Fe(1) C(10) 129.7(3) ? ? ? yes
C(6) Fe(1) C(7) 41.6(2) ? ? ? yes
C(6) Fe(1) C(8) 69.1(2) ? ? ? yes
C(6) Fe(1) C(9) 69.8(3) ? ? ? yes
C(6) Fe(1) C(10) 41.1(2) ? ? ? yes
C(7) Fe(1) C(8) 40.9(2) ? ? ? yes
C(7) Fe(1) C(9) 69.3(3) ? ? ? yes
C(7) Fe(1) C(10) 69.0(3) ? ? ? yes
C(8) Fe(1) C(9) 40.4(3) ? ? ? yes
C(8) Fe(1) C(10) 68.1(3) ? ? ? yes
C(9) Fe(1) C(10) 41.1(2) ? ? ? yes
Pd(1) S(1) C(1) 116.6(2) ? ? ? yes
Pd(1) S(2) C(6) 109.1(2) ? ? ? yes
Pd(1) P(1) C(11) 106.7(2) ? ? ? yes
Pd(1) P(1) C(13) 118.4(2) ? ? ? yes
Pd(1) P(1) C(19) 114.4(2) ? ? ? yes
C(11) P(1) C(13) 104.5(3) ? ? ? yes
C(11) P(1) C(19) 105.6(3) ? ? ? yes
C(13) P(1) C(19) 106.1(3) ? ? ? yes
Pd(1) P(2) C(12) 106.5(2) ? ? ? yes
Pd(1) P(2) C(25) 123.6(2) ? ? ? yes
Pd(1) P(2) C(31) 112.3(2) ? ? ? yes
C(12) P(2) C(25) 103.9(3) ? ? ? yes
C(12) P(2) C(31) 103.9(3) ? ? ? yes
C(25) P(2) C(31) 104.9(3) ? ? ? yes
Fe(1) C(1) S(1) 126.9(3) ? ? ? yes
Fe(1) C(1) C(2) 70.1(3) ? ? ? yes
Fe(1) C(1) C(5) 69.7(3) ? ? ? yes
S(1) C(1) C(2) 124.0(5) ? ? ? yes
S(1) C(1) C(5) 128.7(6) ? ? ? yes
C(2) C(1) C(5) 107.3(5) ? ? ? yes
Fe(1) C(2) C(1) 68.7(3) ? ? ? yes
Fe(1) C(2) C(3) 70.3(4) ? ? ? yes
C(1) C(2) C(3) 108.1(6) ? ? ? yes
Fe(1) C(3) C(2) 69.5(4) ? ? ? yes
Fe(1) C(3) C(4) 69.3(4) ? ? ? yes
C(2) C(3) C(4) 108.9(7) ? ? ? yes
Fe(1) C(4) C(3) 69.8(5) ? ? ? yes
Fe(1) C(4) C(5) 69.2(4) ? ? ? yes
C(3) C(4) C(5) 107.1(7) ? ? ? yes
Fe(1) C(5) C(1) 68.9(4) ? ? ? yes
Fe(1) C(5) C(4) 70.1(4) ? ? ? yes
C(1) C(5) C(4) 108.5(7) ? ? ? yes
Fe(1) C(6) S(2) 126.7(3) ? ? ? yes
Fe(1) C(6) C(7) 69.1(3) ? ? ? yes
Fe(1) C(6) C(10) 68.7(4) ? ? ? yes
S(2) C(6) C(7) 124.0(5) ? ? ? yes
S(2) C(6) C(10) 129.7(5) ? ? ? yes
C(7) C(6) C(10) 106.3(6) ? ? ? yes
Fe(1) C(7) C(6) 69.3(3) ? ? ? yes
Fe(1) C(7) C(8) 69.2(4) ? ? ? yes
C(6) C(7) C(8) 107.1(6) ? ? ? yes
Fe(1) C(8) C(7) 69.8(3) ? ? ? yes
Fe(1) C(8) C(9) 70.3(4) ? ? ? yes
C(7) C(8) C(9) 110.3(5) ? ? ? yes
Fe(1) C(9) C(8) 69.3(4) ? ? ? yes
Fe(1) C(9) C(10) 68.5(4) ? ? ? yes
C(8) C(9) C(10) 106.2(7) ? ? ? yes
Fe(1) C(10) C(6) 70.2(4) ? ? ? yes
Fe(1) C(10) C(9) 70.4(4) ? ? ? yes
C(6) C(10) C(9) 110.1(7) ? ? ? yes
P(1) C(11) C(12) 107.8(4) ? ? ? yes
P(2) C(12) C(11) 107.9(4) ? ? ? yes
P(1) C(13) C(14) 123.2(5) ? ? ? yes
P(1) C(13) C(18) 120.5(5) ? ? ? yes
C(14) C(13) C(18) 116.2(6) ? ? ? yes
C(13) C(14) C(15) 120.8(6) ? ? ? yes
C(14) C(15) C(16) 121.8(7) ? ? ? yes
C(15) C(16) C(17) 118.8(7) ? ? ? yes
C(16) C(17) C(18) 119.2(7) ? ? ? yes
C(13) C(18) C(17) 123.1(7) ? ? ? yes
P(1) C(19) C(20) 120.1(5) ? ? ? yes
P(1) C(19) C(24) 121.7(6) ? ? ? yes
C(20) C(19) C(24) 118.2(7) ? ? ? yes
C(19) C(20) C(21) 121.5(7) ? ? ? yes
C(20) C(21) C(22) 118.9(8) ? ? ? yes
C(21) C(22) C(23) 121.1(8) ? ? ? yes
C(22) C(23) C(24) 119.5(7) ? ? ? yes
C(19) C(24) C(23) 120.9(7) ? ? ? yes
P(2) C(25) C(26) 120.7(6) ? ? ? yes
P(2) C(25) C(30) 122.7(5) ? ? ? yes
C(26) C(25) C(30) 116.5(6) ? ? ? yes
C(25) C(26) C(27) 120.6(8) ? ? ? yes
C(26) C(27) C(28) 121.6(8) ? ? ? yes
C(27) C(28) C(29) 118.4(8) ? ? ? yes
C(28) C(29) C(30) 120.9(7) ? ? ? yes
C(25) C(30) C(29) 122.0(6) ? ? ? yes
P(2) C(31) C(32) 120.9(5) ? ? ? yes
P(2) C(31) C(36) 121.1(5) ? ? ? yes
C(32) C(31) C(36) 118.0(6) ? ? ? yes
C(31) C(32) C(33) 120.9(7) ? ? ? yes
C(32) C(33) C(34) 121.3(8) ? ? ? yes
C(33) C(34) C(35) 119.2(8) ? ? ? yes
C(34) C(35) C(36) 120.1(8) ? ? ? yes
C(31) C(36) C(35) 120.6(7) ? ? ? yes
Cl(1) C(37) Cl(2) 111.8(5) ? ? ? yes

loop_
_geom_bond_atom_site_label_1
_geom_bond_atom_site_label_2
_geom_bond_distance
_geom_bond_site_symmetry_1
_geom_bond_site_symmetry_2
_geom_bond_publ_flag
Pd(1) S(1) 2.370(2) ? ? yes
Pd(1) S(2) 2.356(2) ? ? yes
Pd(1) P(1) 2.272(2) ? ? yes
Pd(1) P(2) 2.313(2) ? ? yes
Fe(1) C(1) 2.017(5) ? ? yes
Fe(1) C(2) 2.035(6) ? ? yes
Fe(1) C(3) 2.045(7) ? ? yes
Fe(1) C(4) 2.039(7) ? ? yes
Fe(1) C(5) 2.028(6) ? ? yes
Fe(1) C(6) 2.032(6) ? ? yes
Fe(1) C(7) 2.030(6) ? ? yes
Fe(1) C(8) 2.022(6) ? ? yes
Fe(1) C(9) 2.036(7) ? ? yes
Fe(1) C(10) 2.011(6) ? ? yes
Cl(1) C(37) 1.720(8) ? ? yes
Cl(2) C(37) 1.736(8) ? ? yes
S(1) C(1) 1.755(5) ? ? yes
S(2) C(6) 1.737(6) ? ? yes
P(1) C(11) 1.835(5) ? ? yes
P(1) C(13) 1.788(6) ? ? yes
P(1) C(19) 1.824(6) ? ? yes
P(2) C(12) 1.848(6) ? ? yes
P(2) C(25) 1.814(6) ? ? yes
P(2) C(31) 1.818(6) ? ? yes
C(1) C(2) 1.425(8) ? ? yes
C(1) C(5) 1.429(8) ? ? yes
C(2) C(3) 1.403(8) ? ? yes
C(3) C(4) 1.43(1) ? ? yes
C(4) C(5) 1.415(9) ? ? yes
C(6) C(7) 1.442(7) ? ? yes
C(6) C(10) 1.419(8) ? ? yes
C(7) C(8) 1.417(9) ? ? yes
C(8) C(9) 1.402(9) ? ? yes
C(9) C(10) 1.421(8) ? ? yes
C(11) C(12) 1.527(9) ? ? yes
C(13) C(14) 1.375(7) ? ? yes
C(13) C(18) 1.381(8) ? ? yes
C(14) C(15) 1.375(9) ? ? yes
C(15) C(16) 1.359(9) ? ? yes
C(16) C(17) 1.367(9) ? ? yes
C(17) C(18) 1.375(9) ? ? yes
C(19) C(20) 1.339(9) ? ? yes
C(19) C(24) 1.394(8) ? ? yes
C(20) C(21) 1.398(9) ? ? yes
C(21) C(22) 1.370(10) ? ? yes
C(22) C(23) 1.337(10) ? ? yes
C(23) C(24) 1.386(9) ? ? yes
C(25) C(26) 1.375(8) ? ? yes
C(25) C(30) 1.357(8) ? ? yes
C(26) C(27) 1.400(10) ? ? yes
C(27) C(28) 1.338(10) ? ? yes
C(28) C(29) 1.343(9) ? ? yes
C(29) C(30) 1.393(9) ? ? yes
C(31) C(32) 1.375(7) ? ? yes
C(31) C(36) 1.368(8) ? ? yes
C(32) C(33) 1.352(9) ? ? yes
C(33) C(34) 1.355(10) ? ? yes
C(34) C(35) 1.355(10) ? ? yes
C(35) C(36) 1.385(9) ? ? yes
